data_1549987
loop_
_publ_author_name
'Goyal, Navneet'
'Donahue, James P.'
'Do, Camilla'
'Perry, Timothy'
'Bongay-Williams, Kyla'
'Foroozesh, Maryam'

_publ_section_title
;
 A dibenzofuran derivative: 2-(pentyloxy)dibenzo[<i>b</i>,<i>d</i>]furan
;
_journal_coeditor_code BX4012
_journal_issue 9
_journal_name_full IUCrData
_journal_page_first x181306
_journal_paper_doi 10.1107/S2414314618013068
_journal_volume 3
_journal_year 2018
_chemical_formula_iupac 'C17 H18 O2'
_chemical_formula_moiety 'C17 H18 O2'
_chemical_formula_sum 'C17 H18 O2'
_chemical_formula_weight 254.31
_chemical_name_systematic
;
2-(Pentyloxy)dibenzo[<i>b</i>,<i>d</i>]furan
;
_space_group_crystal_system triclinic
_space_group_IT_number 2
_space_group_name_Hall '-P 1'
_space_group_name_H-M_alt 'P -1'
_symmetry_space_group_name_Hall '-P 1'
_symmetry_space_group_name_H-M 'P -1'
_atom_sites_solution_hydrogens difmap
_atom_sites_solution_primary direct
_atom_sites_solution_secondary difmap
_audit_creation_method SHELXL-2018/1
_cell_angle_alpha 79.131(7)
_cell_angle_beta 85.616(6)
_cell_angle_gamma 74.077(6)
_cell_formula_units_Z 2
_cell_length_a 7.841(4)
_cell_length_b 8.203(4)
_cell_length_c 11.080(6)
_cell_measurement_reflns_used 2845
_cell_measurement_temperature 150(2)
_cell_measurement_theta_max 22.707
_cell_measurement_theta_min 2.6225
_cell_volume 672.8(6)
_computing_cell_refinement
;
<i>SAINT</i> (Bruker, 2016)
;
_computing_data_collection
;
<i>APEX3</i> (Bruker, 2016)
;
_computing_data_reduction
;
<i>SAINT</i> (Bruker, 2016)
;
_computing_molecular_graphics
;
<i>SHELXTL</i> (Sheldrick, 2008)
;
_computing_publication_material
;
<i>SHELXTL</i> (Sheldrick, 2008)
;
_computing_structure_refinement
;
<i>SHELXL2018/1</i> (Sheldrick, 2015<i>b</i>)
;
_computing_structure_solution
;
<i>SHELXT</i> (Sheldrick, 2015<i>a</i>)
;
_diffrn_ambient_temperature 150(2)
_diffrn_detector_area_resol_mean 8.3333
_diffrn_measured_fraction_theta_full 0.997
_diffrn_measured_fraction_theta_max 0.997
_diffrn_measurement_device_type 'Bruker SMART APEX CCD'
_diffrn_measurement_method '\f and \w scans'
_diffrn_radiation_monochromator graphite
_diffrn_radiation_type MoK\a
_diffrn_radiation_wavelength 0.71073
_diffrn_reflns_av_R_equivalents 0.0291
_diffrn_reflns_av_unetI/netI 0.0360
_diffrn_reflns_limit_h_max 8
_diffrn_reflns_limit_h_min -8
_diffrn_reflns_limit_k_max 8
_diffrn_reflns_limit_k_min -8
_diffrn_reflns_limit_l_max 11
_diffrn_reflns_limit_l_min -12
_diffrn_reflns_number 4601
_diffrn_reflns_theta_full 22.731
_diffrn_reflns_theta_max 22.731
_diffrn_reflns_theta_min 1.872
_diffrn_source 'fine-focus sealed tube'
_exptl_absorpt_coefficient_mu 0.081
_exptl_absorpt_correction_T_max 0.987
_exptl_absorpt_correction_T_min 0.790
_exptl_absorpt_correction_type multi-scan
_exptl_absorpt_process_details
;
(<i>SADABS</i>; Krause <i>et al.</i>, 2015)
;
_exptl_crystal_colour colorless
_exptl_crystal_density_diffrn 1.255
_exptl_crystal_density_method 'not measured'
_exptl_crystal_description block
_exptl_crystal_F_000 272
_exptl_crystal_size_max 0.388
_exptl_crystal_size_mid 0.232
_exptl_crystal_size_min 0.151
_refine_diff_density_max 0.230
_refine_diff_density_min -0.240
_refine_ls_extinction_method none
_refine_ls_goodness_of_fit_ref 1.113
_refine_ls_hydrogen_treatment refall
_refine_ls_matrix_type full
_refine_ls_number_parameters 244
_refine_ls_number_reflns 1806
_refine_ls_number_restraints 0
_refine_ls_restrained_S_all 1.113
_refine_ls_R_factor_all 0.0763
_refine_ls_R_factor_gt 0.0524
_refine_ls_shift/su_max 0.000
_refine_ls_shift/su_mean 0.000
_refine_ls_structure_factor_coef Fsqd
_refine_ls_weighting_details 'w=1/[\s^2^(Fo^2^)+(0.0701P)^2^+0.5606P] where P=(Fo^2^+2Fc^2^)/3'
_refine_ls_weighting_scheme calc
_refine_ls_wR_factor_gt 0.1278
_refine_ls_wR_factor_ref 0.1520
_reflns_number_gt 1345
_reflns_number_total 1806
_reflns_threshold_expression 'I > 2\s(I)'
_cod_data_source_file bx4012sup1.cif
_cod_data_source_block I
_cod_database_code 1549987
_shelx_space_group_comment
;
The symmetry employed for this shelxl refinement is uniquely defined
by the following loop, which should always be used as a source of
symmetry information in preference to the above space-group names.
They are only intended as comments.
;
_shelx_estimated_absorpt_t_min 0.969
_shelx_estimated_absorpt_t_max 0.988

loop_
_space_group_symop_operation_xyz
'x, y, z'
'-x, -y, -z'

loop_
_atom_site_type_symbol
_atom_site_label
_atom_site_fract_x
_atom_site_fract_y
_atom_site_fract_z
_atom_site_U_iso_or_equiv
_atom_site_adp_type
_atom_site_calc_flag
_atom_site_occupancy
O O1 0.0899(2) 0.7991(2) 0.40165(18) 0.0332(6) Uani d 1
O O2 0.2926(2) 0.3931(3) 0.04899(18) 0.0349(6) Uani d 1
C C1 -0.0704(4) 0.7661(4) 0.4407(3) 0.0306(7) Uani d 1
C C2 -0.1831(4) 0.8459(4) 0.5259(3) 0.0345(8) Uani d 1
H H2 -0.152(3) 0.931(3) 0.559(2) 0.019(7) Uiso d 1
C C3 -0.3401(4) 0.8019(4) 0.5513(3) 0.0369(8) Uani d 1
H H3 -0.433(5) 0.856(4) 0.611(3) 0.056(10) Uiso d 1
C C4 -0.3820(4) 0.6819(4) 0.4941(3) 0.0351(8) Uani d 1
H H4 -0.504(4) 0.650(4) 0.516(3) 0.033(7) Uiso d 1
C C5 -0.2659(4) 0.6033(4) 0.4094(3) 0.0326(8) Uani d 1
H H5 -0.290(4) 0.518(4) 0.369(3) 0.033(8) Uiso d 1
C C6 -0.1074(4) 0.6445(3) 0.3816(3) 0.0285(7) Uani d 1
C C7 0.0414(3) 0.5998(3) 0.2969(2) 0.0264(7) Uani d 1
C C8 0.0839(4) 0.4924(4) 0.2096(3) 0.0271(7) Uani d 1
H H8 0.005(4) 0.427(4) 0.197(2) 0.027(7) Uiso d 1
C C9 0.2361(3) 0.4897(3) 0.1411(2) 0.0265(7) Uani d 1
C C10 0.3479(4) 0.5903(4) 0.1570(3) 0.0309(7) Uani d 1
H H10 0.454(4) 0.588(4) 0.106(3) 0.033(8) Uiso d 1
C C11 0.3068(4) 0.6953(4) 0.2441(3) 0.0332(8) Uani d 1
H H11 0.387(3) 0.760(3) 0.255(2) 0.018(6) Uiso d 1
C C12 0.1539(4) 0.6982(4) 0.3117(3) 0.0297(7) Uani d 1
C C13 0.2041(4) 0.2662(4) 0.0379(3) 0.0293(7) Uani d 1
H H13A 0.208(3) 0.182(4) 0.115(3) 0.029(7) Uiso d 1
H H13B 0.072(4) 0.319(3) 0.023(2) 0.025(7) Uiso d 1
C C14 0.2947(4) 0.1780(4) -0.0661(3) 0.0311(7) Uani d 1
H H14B 0.289(3) 0.264(3) -0.139(3) 0.019(7) Uiso d 1
H H14A 0.423(4) 0.131(4) -0.048(2) 0.030(7) Uiso d 1
C C15 0.2184(4) 0.0354(4) -0.0873(3) 0.0321(7) Uani d 1
H H15A 0.220(3) -0.045(4) -0.009(3) 0.029(7) Uiso d 1
H H15B 0.091(4) 0.087(4) -0.111(2) 0.031(7) Uiso d 1
C C16 0.3193(4) -0.0593(4) -0.1866(3) 0.0344(8) Uani d 1
H H16B 0.327(4) 0.024(4) -0.264(3) 0.032(8) Uiso d 1
H H16A 0.447(4) -0.110(3) -0.163(2) 0.030(7) Uiso d 1
C C17 0.2355(5) -0.1938(5) -0.2144(4) 0.0479(9) Uani d 1
H H17A 0.295(4) -0.255(4) -0.279(3) 0.040(9) Uiso d 1
H H17C 0.229(5) -0.279(5) -0.140(4) 0.068(12) Uiso d 1
H H17B 0.106(5) -0.136(5) -0.242(3) 0.074(12) Uiso d 1

loop_
_atom_site_aniso_label
_atom_site_aniso_U_11
_atom_site_aniso_U_22
_atom_site_aniso_U_33
_atom_site_aniso_U_12
_atom_site_aniso_U_13
_atom_site_aniso_U_23
O1 0.0338(12) 0.0302(12) 0.0416(13) -0.0115(9) 0.0012(9) -0.0171(10)
O2 0.0346(12) 0.0360(12) 0.0393(12) -0.0138(9) 0.0081(9) -0.0164(10)
C1 0.0280(16) 0.0264(16) 0.0365(17) -0.0044(13) -0.0030(13) -0.0062(14)
C2 0.0376(18) 0.0279(17) 0.0403(19) -0.0080(14) -0.0004(14) -0.0131(15)
C3 0.0377(18) 0.0330(18) 0.0382(19) -0.0032(14) 0.0024(14) -0.0125(15)
C4 0.0325(17) 0.0360(18) 0.0385(18) -0.0098(14) 0.0043(14) -0.0110(15)
C5 0.0376(18) 0.0263(17) 0.0352(18) -0.0086(14) -0.0004(14) -0.0091(14)
C6 0.0304(16) 0.0252(16) 0.0296(16) -0.0063(12) -0.0038(13) -0.0042(13)
C7 0.0270(15) 0.0254(16) 0.0256(16) -0.0056(12) -0.0026(12) -0.0025(13)
C8 0.0249(15) 0.0276(16) 0.0306(17) -0.0072(13) -0.0001(12) -0.0093(13)
C9 0.0278(15) 0.0236(16) 0.0277(16) -0.0027(12) -0.0044(12) -0.0079(13)
C10 0.0284(16) 0.0338(17) 0.0316(17) -0.0101(13) 0.0027(14) -0.0073(14)
C11 0.0310(17) 0.0324(17) 0.0398(19) -0.0120(14) -0.0043(14) -0.0085(15)
C12 0.0300(16) 0.0265(16) 0.0324(17) -0.0041(12) -0.0063(13) -0.0072(14)
C13 0.0312(17) 0.0242(16) 0.0353(19) -0.0094(13) -0.0015(13) -0.0085(14)
C14 0.0309(18) 0.0268(17) 0.0354(19) -0.0048(13) -0.0017(13) -0.0087(15)
C15 0.0322(18) 0.0289(17) 0.0357(19) -0.0066(14) -0.0017(14) -0.0087(15)
C16 0.0365(19) 0.0305(18) 0.038(2) -0.0077(14) -0.0024(14) -0.0128(16)
C17 0.057(2) 0.041(2) 0.053(2) -0.0146(18) -0.0008(19) -0.023(2)

loop_
_atom_type_symbol
_atom_type_description
_atom_type_scat_dispersion_real
_atom_type_scat_dispersion_imag
_atom_type_scat_source
C C 0.0033 0.0016 'International Tables Vol C Tables 4.2.6.8 and 6.1.1.4'
H H 0.0000 0.0000 'International Tables Vol C Tables 4.2.6.8 and 6.1.1.4'
O O 0.0106 0.0060 'International Tables Vol C Tables 4.2.6.8 and 6.1.1.4'

loop_
_geom_angle_atom_site_label_1
_geom_angle_atom_site_label_2
_geom_angle_atom_site_label_3
_geom_angle
C1 O1 C12 105.0(2)
C9 O2 C13 118.3(2)
C2 C1 O1 124.3(3)
C2 C1 C6 123.6(3)
O1 C1 C6 112.1(2)
C3 C2 C1 116.7(3)
C3 C2 H2 124.2(15)
C1 C2 H2 119.0(15)
C2 C3 C4 121.4(3)
C2 C3 H3 122.5(19)
C4 C3 H3 116.0(19)
C5 C4 C3 120.6(3)
C5 C4 H4 119.8(15)
C3 C4 H4 119.6(15)
C6 C5 C4 119.6(3)
C6 C5 H5 117.8(17)
C4 C5 H5 122.6(17)
C5 C6 C1 118.1(3)
C5 C6 C7 136.4(3)
C1 C6 C7 105.4(2)
C8 C7 C12 119.6(2)
C8 C7 C6 134.6(2)
C12 C7 C6 105.8(2)
C9 C8 C7 117.8(3)
C9 C8 H8 122.2(16)
C7 C8 H8 120.0(16)
C8 C9 O2 124.2(2)
C8 C9 C10 121.8(3)
O2 C9 C10 113.9(2)
C11 C10 C9 120.3(3)
C11 C10 H10 119.5(17)
C9 C10 H10 120.1(17)
C12 C11 C10 117.5(3)
C12 C11 H11 123.5(15)
C10 C11 H11 119.0(15)
C11 C12 O1 125.3(2)
C11 C12 C7 122.9(3)
O1 C12 C7 111.8(2)
O2 C13 C14 107.2(2)
O2 C13 H13A 111.4(15)
C14 C13 H13A 110.9(16)
O2 C13 H13B 112.0(14)
C14 C13 H13B 111.1(14)
H13A C13 H13B 104(2)
C13 C14 C15 113.5(2)
C13 C14 H14B 108.3(15)
C15 C14 H14B 111.2(15)
C13 C14 H14A 108.4(16)
C15 C14 H14A 109.8(16)
H14B C14 H14A 105(2)
C16 C15 C14 112.6(2)
C16 C15 H15A 110.3(16)
C14 C15 H15A 107.9(15)
C16 C15 H15B 109.5(15)
C14 C15 H15B 108.6(16)
H15A C15 H15B 108(2)
C15 C16 C17 112.8(3)
C15 C16 H16B 109.9(16)
C17 C16 H16B 109.1(16)
C15 C16 H16A 108.9(15)
C17 C16 H16A 112.5(15)
H16B C16 H16A 103(2)
C16 C17 H17A 115.1(18)
C16 C17 H17C 110(2)
H17A C17 H17C 108(3)
C16 C17 H17B 110(2)
H17A C17 H17B 106(3)
H17C C17 H17B 106(3)

loop_
_geom_bond_atom_site_label_1
_geom_bond_atom_site_label_2
_geom_bond_distance
O1 C1 1.378(3)
O1 C12 1.392(3)
O2 C9 1.382(3)
O2 C13 1.428(3)
C1 C2 1.375(4)
C1 C6 1.394(4)
C2 C3 1.370(4)
C2 H2 0.94(3)
C3 C4 1.387(4)
C3 H3 1.01(4)
C4 C5 1.378(4)
C4 H4 1.06(3)
C5 C6 1.373(4)
C5 H5 0.96(3)
C6 C7 1.451(4)
C7 C8 1.390(4)
C7 C12 1.386(4)
C8 C9 1.362(4)
C8 H8 0.96(3)
C9 C10 1.399(4)
C10 C11 1.375(4)
C10 H10 0.96(3)
C11 C12 1.361(4)
C11 H11 0.96(3)
C13 C14 1.504(4)
C13 H13A 0.99(3)
C13 H13B 1.02(3)
C14 C15 1.514(4)
C14 H14B 0.96(3)
C14 H14A 1.00(3)
C15 C16 1.514(4)
C15 H15A 0.99(3)
C15 H15B 1.00(3)
C16 C17 1.516(4)
C16 H16B 1.00(3)
C16 H16A 1.01(3)
C17 H17A 0.97(3)
C17 H17C 0.99(4)
C17 H17B 1.04(4)

_cod_database_fobs_code 1549987
